data_7224755
loop_
_publ_author_name
'Aitipamula, Srinivasulu'
'Wong, Annie B.H.'
'Chow, Pui Shan'
'Tan, Reginald B. H.'

_publ_section_title
;
 Novel solid forms of oxaprozin: cocrystals and an extended release
 drug-drug salt of salbutamol
;
_journal_name_full 'RSC Adv.'
_journal_paper_doi 10.1039/C6RA01802E
_journal_year 2016
_chemical_formula_moiety 'C13 H22 N O3, C18 H14 N O3'
_chemical_formula_sum 'C31 H36 N2 O6'
_chemical_formula_weight 532.62
_chemical_melting_point 445.67
_chemical_name_common Oxaprozin-Salbutamol
_chemical_name_systematic '1:1 Salt of Oxaprozin and Salbutamol'
_space_group_crystal_system triclinic
_space_group_IT_number 2
_space_group_name_Hall '-P 1'
_space_group_name_H-M_alt 'P -1'
_symmetry_space_group_name_Hall '-P 1'
_symmetry_space_group_name_H-M 'P -1'
_atom_sites_solution_hydrogens geom
_atom_sites_solution_primary direct
_atom_sites_solution_secondary difmap
_audit_creation_date 2015-05-04
_audit_creation_method
;
Olex2 1.2
(compiled 2014.03.20 svn.r2914 for OlexSys, GUI svn.r4816)
;
_audit_update_record
;
2015-05-04 deposited with the CCDC.
2016-03-28 downloaded from the CCDC.
;
_cell_angle_alpha 76.02(3)
_cell_angle_beta 69.82(3)
_cell_angle_gamma 88.05(3)
_cell_formula_units_Z 2
_cell_length_a 10.453(2)
_cell_length_b 10.627(2)
_cell_length_c 13.379(3)
_cell_measurement_reflns_used 2963
_cell_measurement_temperature 110.1500
_cell_measurement_theta_max 30.9628
_cell_measurement_theta_min 2.1689
_cell_volume 1351.7(6)
_computing_cell_refinement 'CrystalClear (Rigaku Inc., 2008)'
_computing_data_collection 'CrystalClear (Rigaku Inc., 2008)'
_computing_data_reduction 'CrystalClear (Rigaku Inc., 2008)'
_computing_molecular_graphics 'Olex2 (Dolomanov et al., 2009)'
_computing_publication_material 'Olex2 (Dolomanov et al., 2009)'
_computing_structure_refinement 'XL (Sheldrick, 2008)'
_computing_structure_solution
;
????
;
_diffrn_ambient_temperature 110.1500
_diffrn_detector_area_resol_mean 28.5714
_diffrn_measured_fraction_theta_full 0.987
_diffrn_measured_fraction_theta_max 0.987
_diffrn_measurement_device
;
Saturn70 (2x2 bin mode)
;
_diffrn_measurement_device_details
;
AFC12 (Right): Kappa 3 circle
;
_diffrn_measurement_method dtprofit.ref
_diffrn_orient_matrix_type d*Trek
_diffrn_orient_matrix_UB_11 0.0249
_diffrn_orient_matrix_UB_12 0.0954
_diffrn_orient_matrix_UB_13 -0.0264
_diffrn_orient_matrix_UB_21 -0.0058
_diffrn_orient_matrix_UB_22 -0.0192
_diffrn_orient_matrix_UB_23 -0.0950
_diffrn_orient_matrix_UB_31 -0.0779
_diffrn_orient_matrix_UB_32 -0.0030
_diffrn_orient_matrix_UB_33 0.0259
_diffrn_radiation_detector CCD
_diffrn_radiation_monochromator 'Graphite Monochromator'
_diffrn_radiation_type MoK\a
_diffrn_radiation_wavelength 0.71073
_diffrn_reflns_av_R_equivalents 0.0300
_diffrn_reflns_av_unetI/netI 0.0333
_diffrn_reflns_limit_h_max 13
_diffrn_reflns_limit_h_min -13
_diffrn_reflns_limit_k_max 14
_diffrn_reflns_limit_k_min -14
_diffrn_reflns_limit_l_max 14
_diffrn_reflns_limit_l_min -17
_diffrn_reflns_number 19414
_diffrn_reflns_theta_full 28.28
_diffrn_reflns_theta_max 28.28
_diffrn_reflns_theta_min 2.17
_diffrn_source 'Sealed Tube'
_diffrn_source_current 40.0000
_diffrn_source_power 2.0000
_diffrn_source_voltage 50.0000
_exptl_absorpt_coefficient_mu 0.091
_exptl_absorpt_correction_T_max 0.980
_exptl_absorpt_correction_T_min 0.965
_exptl_absorpt_correction_type multi-scan
_exptl_crystal_colour Colorless
_exptl_crystal_density_diffrn 1.309
_exptl_crystal_density_method 'not measured'
_exptl_crystal_description Block
_exptl_crystal_F_000 568
_exptl_crystal_recrystallization_method 'Re-crystallisation from solvent: Methanol'
_exptl_crystal_size_max 0.44
_exptl_crystal_size_mid 0.33
_exptl_crystal_size_min 0.22
_refine_diff_density_max 0.796
_refine_diff_density_min -0.332
_refine_diff_density_rms 0.060
_refine_ls_extinction_method none
_refine_ls_goodness_of_fit_ref 1.175
_refine_ls_hydrogen_treatment mixed
_refine_ls_matrix_type full
_refine_ls_number_parameters 375
_refine_ls_number_reflns 6617
_refine_ls_number_restraints 0
_refine_ls_restrained_S_all 1.175
_refine_ls_R_factor_all 0.0865
_refine_ls_R_factor_gt 0.0786
_refine_ls_shift/su_max 0.001
_refine_ls_shift/su_mean 0.000
_refine_ls_structure_factor_coef Fsqd
_refine_ls_weighting_details 'calc w=1/[\s^2^(Fo^2^)+(0.0837P)^2^+0.7199P] where P=(Fo^2^+2Fc^2^)/3'
_refine_ls_weighting_scheme calc
_refine_ls_wR_factor_gt 0.1892
_refine_ls_wR_factor_ref 0.1956
_reflns_number_gt 6008
_reflns_number_total 6617
_reflns_threshold_expression >2sigma(I)
_cod_data_source_file c6ra01802e2.cif
_cod_data_source_block OXP-SAL
_cod_depositor_comments
;
The following automatic conversions were performed:

'_exptl_absorpt_correction_type' value 'Multi-scan' changed to
'multi-scan' according to
/usr/data/users/saulius/crontab/automatic-downloads/rss-feeds/RSC/lib/dictionaries/cif_core.dic
dictionary named 'cif_core.dic' version 2.4.2 from 2011-04-26.

Automatic conversion script
Id: cif_fix_values 4268 2015-11-12 08:31:59Z antanas 
;
_cod_database_code 7224755
_diffrn_number_total 7716
_olex2_refinement_description
;
1. Fixed Uiso
 At 1.2 times of:
  All C(H) groups, All C(H,H) groups
 At 1.5 times of:
  All C(H,H,H) groups
2.a Ternary CH refined with riding coordinates:
 C26(H26)
2.b Secondary CH2 refined with riding coordinates:
 C27(H27A,H27B), C4(H4A,H4B), C25(H25A,H25B), C5(H5A,H5B)
2.c Aromatic/amide H refined with riding coordinates:
 C24(H24), C21(H21), C20(H20), C18(H18), C14(H14), C11(H11), C12(H12),
 C17(H17), C10(H10), C8(H8), C15(H15), C9(H9), C16(H16)
2.d Idealised Me refined as rotating group:
 C29(H29A,H29B,H29C), C31(H31A,H31B,H31C), C30(H30A,H30B,H30C)
;

loop_
_space_group_symop_id
_space_group_symop_operation_xyz
1 'x, y, z'
2 '-x, -y, -z'

loop_
_atom_site_label
_atom_site_type_symbol
_atom_site_fract_x
_atom_site_fract_y
_atom_site_fract_z
_atom_site_U_iso_or_equiv
_atom_site_adp_type
_atom_site_occupancy
_atom_site_calc_flag
_atom_site_refinement_flags_posn
O5 O 0.93888(15) -0.19763(14) 0.39671(13) 0.0309(3) Uani 1 d .
O2 O -0.23705(15) 0.63454(14) 0.39613(12) 0.0307(3) Uani 1 d .
O3 O -0.40902(15) 0.54824(14) 0.36803(13) 0.0333(3) Uani 1 d .
O6 O 1.16256(17) -0.04096(16) 0.23364(14) 0.0369(4) Uani 1 d .
O1 O 0.05332(17) 0.84165(16) 0.06319(13) 0.0392(4) Uani 1 d .
O4 O 0.58377(16) 0.29321(15) 0.46667(14) 0.0367(4) Uani 1 d .
C19 C 0.7773(2) 0.15867(18) 0.43479(16) 0.0249(4) Uani 1 d .
C24 C 0.91742(19) 0.14704(18) 0.38819(15) 0.0245(4) Uani 1 d .
H24 H 0.9772 0.2220 0.3650 0.029 Uiso 1 calc R
N2 N 0.68974(18) 0.42949(16) 0.58466(14) 0.0258(3) Uani 1 d .
N1 N -0.04514(18) 0.64424(18) 0.14265(14) 0.0298(4) Uani 1 d .
C21 C 0.7416(2) -0.07126(19) 0.45621(17) 0.0276(4) Uani 1 d .
H21 H 0.6813 -0.1458 0.4788 0.033 Uiso 1 calc R
C22 C 0.8820(2) -0.08161(18) 0.41060(16) 0.0257(4) Uani 1 d .
C26 C 0.7233(2) 0.28832(19) 0.45399(17) 0.0262(4) Uani 1 d .
H26 H 0.7762 0.3596 0.3901 0.031 Uiso 1 calc R
C27 C 0.7438(2) 0.30518(18) 0.55812(17) 0.0268(4) Uani 1 d .
H27A H 0.6964 0.2315 0.6205 0.032 Uiso 1 calc R
H27B H 0.8423 0.3043 0.5475 0.032 Uiso 1 calc R
C13 C 0.1384(2) 0.5040(2) 0.06573(17) 0.0309(4) Uani 1 d .
C23 C 0.9719(2) 0.02823(18) 0.37479(16) 0.0246(4) Uani 1 d .
C4 C -0.1804(2) 0.8341(2) 0.18869(18) 0.0335(5) Uani 1 d .
H4A H -0.1962 0.9075 0.1334 0.040 Uiso 1 calc R
H4B H -0.1615 0.8704 0.2440 0.040 Uiso 1 calc R
C20 C 0.6902(2) 0.04883(19) 0.46844(17) 0.0267(4) Uani 1 d .
H20 H 0.5946 0.0558 0.5001 0.032 Uiso 1 calc R
C28 C 0.7209(2) 0.46530(19) 0.67792(17) 0.0273(4) Uani 1 d .
C3 C 0.0874(2) 0.6333(2) 0.07155(17) 0.0308(4) Uani 1 d .
C25 C 1.1234(2) 0.01659(19) 0.32551(17) 0.0281(4) Uani 1 d .
H25A H 1.1692 0.1042 0.3017 0.034 Uiso 1 calc R
H25B H 1.1560 -0.0363 0.3829 0.034 Uiso 1 calc R
C6 C -0.3171(2) 0.6351(2) 0.34282(17) 0.0293(4) Uani 1 d .
C29 C 0.6439(3) 0.5865(2) 0.6975(2) 0.0365(5) Uani 1 d .
H29A H 0.6616 0.6142 0.7565 0.055 Uiso 1 calc GR
H29B H 0.5458 0.5671 0.7185 0.055 Uiso 1 calc GR
H29C H 0.6748 0.6563 0.6300 0.055 Uiso 1 calc GR
C18 C 0.2777(2) 0.4851(2) 0.01750(18) 0.0347(5) Uani 1 d .
H18 H 0.3411 0.5581 -0.0154 0.042 Uiso 1 calc R
C14 C 0.0475(3) 0.3943(2) 0.11222(18) 0.0371(5) Uani 1 d .
H14 H -0.0471 0.4045 0.1462 0.045 Uiso 1 calc R
C2 C 0.1461(2) 0.7550(2) 0.02270(17) 0.0314(4) Uani 1 d .
C7 C 0.2757(2) 0.8131(2) -0.06248(18) 0.0308(4) Uani 1 d .
C11 C 0.4402(2) 0.8455(2) -0.24598(19) 0.0349(5) Uani 1 d .
H11 H 0.4710 0.8255 -0.3157 0.042 Uiso 1 calc R
C31 C 0.8739(2) 0.4937(2) 0.64384(19) 0.0341(5) Uani 1 d .
H31A H 0.9219 0.4145 0.6333 0.051 Uiso 1 calc GR
H31B H 0.8930 0.5236 0.7013 0.051 Uiso 1 calc GR
H31C H 0.9053 0.5613 0.5750 0.051 Uiso 1 calc GR
C30 C 0.6691(2) 0.3527(2) 0.77985(17) 0.0320(4) Uani 1 d .
H30A H 0.7242 0.2777 0.7678 0.048 Uiso 1 calc GR
H30B H 0.5734 0.3293 0.7939 0.048 Uiso 1 calc GR
H30C H 0.6762 0.3788 0.8432 0.048 Uiso 1 calc GR
C12 C 0.3222(2) 0.7837(2) -0.16477(18) 0.0332(5) Uani 1 d .
H12 H 0.2726 0.7209 -0.1789 0.040 Uiso 1 calc R
C17 C 0.3240(3) 0.3611(2) 0.01732(19) 0.0403(5) Uani 1 d .
H17 H 0.4188 0.3496 -0.0139 0.048 Uiso 1 calc R
C10 C 0.5131(2) 0.9363(2) -0.22535(19) 0.0371(5) Uani 1 d .
H10 H 0.5945 0.9779 -0.2809 0.045 Uiso 1 calc R
C8 C 0.3498(2) 0.9060(2) -0.04264(19) 0.0329(5) Uani 1 d .
H8 H 0.3190 0.9272 0.0266 0.040 Uiso 1 calc R
C15 C 0.0944(3) 0.2709(2) 0.10911(19) 0.0419(6) Uani 1 d .
H15 H 0.0313 0.1978 0.1392 0.050 Uiso 1 calc R
C5 C -0.3093(2) 0.7465(2) 0.24492(19) 0.0354(5) Uani 1 d .
H5A H -0.3250 0.7090 0.1889 0.042 Uiso 1 calc R
H5B H -0.3863 0.8019 0.2692 0.042 Uiso 1 calc R
C1 C -0.0584(2) 0.7680(2) 0.13355(18) 0.0362(5) Uani 1 d .
C9 C 0.4684(2) 0.9670(2) -0.1245(2) 0.0381(5) Uani 1 d .
H9 H 0.5188 1.0299 -0.1111 0.046 Uiso 1 calc R
C16 C 0.2322(3) 0.2536(2) 0.0626(2) 0.0439(6) Uani 1 d .
H16 H 0.2638 0.1688 0.0616 0.053 Uiso 1 calc R
H2A H 0.593(3) 0.422(3) 0.601(2) 0.047(8) Uiso 1 d .
H2B H 0.719(3) 0.500(3) 0.517(2) 0.046(8) Uiso 1 d .
H5 H 0.873(4) -0.256(4) 0.394(3) 0.087(12) Uiso 1 d .
H6 H 1.102(4) -0.109(4) 0.257(3) 0.080(12) Uiso 1 d .
H4 H 0.566(5) 0.397(5) 0.447(4) 0.113(16) Uiso 1 d .

loop_
_atom_site_aniso_label
_atom_site_aniso_U_11
_atom_site_aniso_U_22
_atom_site_aniso_U_33
_atom_site_aniso_U_23
_atom_site_aniso_U_13
_atom_site_aniso_U_12
O5 0.0284(7) 0.0232(7) 0.0420(9) -0.0095(6) -0.0127(6) 0.0048(5)
O2 0.0297(7) 0.0289(7) 0.0327(8) -0.0048(6) -0.0117(6) 0.0013(5)
O3 0.0275(7) 0.0317(7) 0.0410(9) -0.0080(6) -0.0129(6) 0.0026(6)
O6 0.0319(8) 0.0377(8) 0.0386(9) -0.0163(7) -0.0047(7) 0.0029(6)
O1 0.0342(8) 0.0423(9) 0.0355(9) -0.0057(7) -0.0074(7) -0.0010(7)
O4 0.0318(8) 0.0336(8) 0.0484(10) -0.0122(7) -0.0174(7) 0.0063(6)
C19 0.0276(10) 0.0247(9) 0.0244(9) -0.0077(7) -0.0109(8) 0.0050(7)
C24 0.0241(9) 0.0260(9) 0.0235(9) -0.0059(7) -0.0086(7) 0.0018(7)
N2 0.0269(8) 0.0244(8) 0.0279(9) -0.0078(7) -0.0108(7) 0.0036(6)
N1 0.0249(8) 0.0364(9) 0.0257(8) -0.0064(7) -0.0065(7) 0.0013(7)
C21 0.0265(10) 0.0258(9) 0.0304(10) -0.0070(7) -0.0096(8) 0.0010(7)
C22 0.0267(9) 0.0232(9) 0.0277(10) -0.0060(7) -0.0105(8) 0.0041(7)
C26 0.0256(9) 0.0269(9) 0.0284(10) -0.0090(7) -0.0108(8) 0.0056(7)
C27 0.0297(10) 0.0223(9) 0.0293(10) -0.0070(7) -0.0114(8) 0.0048(7)
C13 0.0338(11) 0.0353(11) 0.0244(10) -0.0061(8) -0.0114(8) -0.0031(8)
C23 0.0242(9) 0.0261(9) 0.0237(9) -0.0064(7) -0.0084(7) 0.0025(7)
C4 0.0351(11) 0.0328(10) 0.0299(11) -0.0039(8) -0.0107(9) 0.0033(8)
C20 0.0239(9) 0.0295(9) 0.0279(10) -0.0076(8) -0.0102(8) 0.0034(7)
C28 0.0293(10) 0.0272(9) 0.0283(10) -0.0098(8) -0.0119(8) 0.0032(7)
C3 0.0252(10) 0.0407(11) 0.0262(10) -0.0088(8) -0.0081(8) 0.0003(8)
C25 0.0252(10) 0.0286(9) 0.0296(10) -0.0084(8) -0.0080(8) 0.0052(7)
C6 0.0257(10) 0.0307(10) 0.0296(10) -0.0088(8) -0.0067(8) 0.0083(7)
C29 0.0449(13) 0.0315(10) 0.0402(12) -0.0163(9) -0.0193(10) 0.0108(9)
C18 0.0362(12) 0.0379(11) 0.0289(11) -0.0097(9) -0.0084(9) -0.0009(9)
C14 0.0395(12) 0.0415(12) 0.0295(11) -0.0023(9) -0.0145(9) -0.0075(9)
C2 0.0291(10) 0.0381(11) 0.0263(10) -0.0081(8) -0.0084(8) 0.0019(8)
C7 0.0275(10) 0.0320(10) 0.0303(10) -0.0050(8) -0.0087(8) 0.0015(8)
C11 0.0337(11) 0.0360(11) 0.0297(11) -0.0054(9) -0.0065(9) 0.0057(8)
C31 0.0314(11) 0.0386(11) 0.0357(11) -0.0127(9) -0.0132(9) -0.0018(8)
C30 0.0357(11) 0.0339(10) 0.0279(10) -0.0091(8) -0.0119(9) 0.0033(8)
C12 0.0318(11) 0.0333(10) 0.0328(11) -0.0083(9) -0.0088(9) -0.0005(8)
C17 0.0458(14) 0.0413(12) 0.0313(11) -0.0098(9) -0.0098(10) 0.0053(10)
C10 0.0281(10) 0.0379(11) 0.0366(12) 0.0028(9) -0.0086(9) 0.0008(8)
C8 0.0347(11) 0.0329(10) 0.0325(11) -0.0065(8) -0.0143(9) 0.0021(8)
C15 0.0572(15) 0.0369(12) 0.0315(11) -0.0015(9) -0.0188(11) -0.0101(10)
C5 0.0286(10) 0.0381(11) 0.0337(11) -0.0021(9) -0.0086(9) 0.0051(8)
C1 0.0300(11) 0.0514(13) 0.0263(10) -0.0080(9) -0.0097(9) 0.0016(9)
C9 0.0345(12) 0.0353(11) 0.0433(13) -0.0019(9) -0.0170(10) -0.0037(9)
C16 0.0606(16) 0.0383(12) 0.0332(12) -0.0068(10) -0.0181(11) 0.0031(11)

loop_
_atom_type_symbol
_atom_type_description
_atom_type_scat_dispersion_real
_atom_type_scat_dispersion_imag
_atom_type_scat_source
C C 0.0033 0.0016 'International Tables Vol C Tables 4.2.6.8 and 6.1.1.4'
H H 0.0000 0.0000 'International Tables Vol C Tables 4.2.6.8 and 6.1.1.4'
N N 0.0061 0.0033 'International Tables Vol C Tables 4.2.6.8 and 6.1.1.4'
O O 0.0106 0.0060 'International Tables Vol C Tables 4.2.6.8 and 6.1.1.4'

loop_
_geom_angle_atom_site_label_1
_geom_angle_atom_site_label_2
_geom_angle_atom_site_label_3
_geom_angle
C22 O5 H5 110(2)
C25 O6 H6 102(2)
C1 O1 C2 105.15(18)
C26 O4 H4 105(2)
C24 C19 C26 119.79(17)
C20 C19 C24 118.98(17)
C20 C19 C26 121.13(17)
C19 C24 H24 119.2
C23 C24 C19 121.63(18)
C23 C24 H24 119.2
C27 N2 C28 115.95(15)
C27 N2 H2A 106.3(17)
C27 N2 H2B 109.4(17)
C28 N2 H2A 110.6(17)
C28 N2 H2B 111.9(17)
H2A N2 H2B 102(2)
C1 N1 C3 105.21(18)
C22 C21 H21 120.2
C20 C21 H21 120.2
C20 C21 C22 119.62(18)
O5 C22 C21 122.32(18)
O5 C22 C23 116.99(17)
C21 C22 C23 120.68(18)
O4 C26 C19 111.02(16)
O4 C26 H26 109.3
O4 C26 C27 110.02(17)
C19 C26 H26 109.3
C19 C26 C27 107.84(16)
C27 C26 H26 109.3
N2 C27 C26 111.30(16)
N2 C27 H27A 109.4
N2 C27 H27B 109.4
C26 C27 H27A 109.4
C26 C27 H27B 109.4
H27A C27 H27B 108.0
C18 C13 C3 122.00(19)
C14 C13 C3 119.9(2)
C14 C13 C18 118.1(2)
C24 C23 C22 118.35(17)
C24 C23 C25 121.15(17)
C22 C23 C25 120.49(17)
H4A C4 H4B 107.6
C5 C4 H4A 108.7
C5 C4 H4B 108.7
C1 C4 H4A 108.7
C1 C4 H4B 108.7
C1 C4 C5 114.02(19)
C19 C20 C21 120.72(18)
C19 C20 H20 119.6
C21 C20 H20 119.6
N2 C28 C30 108.37(16)
C29 C28 N2 106.33(16)
C29 C28 C30 110.59(18)
C31 C28 N2 109.55(17)
C31 C28 C29 110.35(18)
C31 C28 C30 111.48(18)
N1 C3 C13 119.41(19)
C2 C3 N1 107.93(19)
C2 C3 C13 132.6(2)
O6 C25 C23 113.77(17)
O6 C25 H25A 108.8
O6 C25 H25B 108.8
C23 C25 H25A 108.8
C23 C25 H25B 108.8
H25A C25 H25B 107.7
O2 C6 C5 120.91(19)
O3 C6 O2 123.54(19)
O3 C6 C5 115.52(19)
C28 C29 H29A 109.5
C28 C29 H29B 109.5
C28 C29 H29C 109.5
H29A C29 H29B 109.5
H29A C29 H29C 109.5
H29B C29 H29C 109.5
C13 C18 H18 119.6
C17 C18 C13 120.8(2)
C17 C18 H18 119.6
C13 C14 H14 119.7
C15 C14 C13 120.6(2)
C15 C14 H14 119.7
O1 C2 C7 115.64(19)
C3 C2 O1 107.93(18)
C3 C2 C7 136.4(2)
C12 C7 C2 121.5(2)
C12 C7 C8 119.2(2)
C8 C7 C2 119.2(2)
C12 C11 H11 120.1
C10 C11 H11 120.1
C10 C11 C12 119.8(2)
C28 C31 H31A 109.5
C28 C31 H31B 109.5
C28 C31 H31C 109.5
H31A C31 H31B 109.5
H31A C31 H31C 109.5
H31B C31 H31C 109.5
C28 C30 H30A 109.5
C28 C30 H30B 109.5
C28 C30 H30C 109.5
H30A C30 H30B 109.5
H30A C30 H30C 109.5
H30B C30 H30C 109.5
C7 C12 H12 119.8
C11 C12 C7 120.5(2)
C11 C12 H12 119.8
C18 C17 H17 119.8
C18 C17 C16 120.3(2)
C16 C17 H17 119.8
C11 C10 H10 119.7
C11 C10 C9 120.5(2)
C9 C10 H10 119.7
C7 C8 H8 120.1
C9 C8 C7 119.9(2)
C9 C8 H8 120.1
C14 C15 H15 119.7
C16 C15 C14 120.7(2)
C16 C15 H15 119.7
C4 C5 C6 118.94(19)
C4 C5 H5A 107.6
C4 C5 H5B 107.6
C6 C5 H5A 107.6
C6 C5 H5B 107.6
H5A C5 H5B 107.0
O1 C1 C4 118.4(2)
N1 C1 O1 113.8(2)
N1 C1 C4 127.8(2)
C10 C9 C8 120.1(2)
C10 C9 H9 120.0
C8 C9 H9 120.0
C17 C16 H16 120.3
C15 C16 C17 119.5(2)
C15 C16 H16 120.3

loop_
_geom_bond_atom_site_label_1
_geom_bond_atom_site_label_2
_geom_bond_distance
O5 C22 1.376(2)
O5 H5 0.96(4)
O2 C6 1.272(3)
O3 C6 1.256(3)
O6 C25 1.432(3)
O6 H6 0.90(4)
O1 C2 1.378(3)
O1 C1 1.346(3)
O4 C26 1.410(2)
O4 H4 1.10(5)
C19 C24 1.394(3)
C19 C26 1.517(3)
C19 C20 1.389(3)
C24 H24 0.9500
C24 C23 1.393(3)
N2 C27 1.493(2)
N2 C28 1.525(3)
N2 H2A 0.96(3)
N2 H2B 0.99(3)
N1 C3 1.404(3)
N1 C1 1.299(3)
C21 H21 0.9500
C21 C22 1.394(3)
C21 C20 1.392(3)
C22 C23 1.403(3)
C26 H26 1.0000
C26 C27 1.532(3)
C27 H27A 0.9900
C27 H27B 0.9900
C13 C3 1.467(3)
C13 C18 1.404(3)
C13 C14 1.403(3)
C23 C25 1.505(3)
C4 H4A 0.9900
C4 H4B 0.9900
C4 C5 1.515(3)
C4 C1 1.484(3)
C20 H20 0.9500
C28 C29 1.524(3)
C28 C31 1.523(3)
C28 C30 1.527(3)
C3 C2 1.358(3)
C25 H25A 0.9900
C25 H25B 0.9900
C6 C5 1.519(3)
C29 H29A 0.9800
C29 H29B 0.9800
C29 H29C 0.9800
C18 H18 0.9500
C18 C17 1.389(3)
C14 H14 0.9500
C14 C15 1.390(4)
C2 C7 1.473(3)
C7 C12 1.394(3)
C7 C8 1.401(3)
C11 H11 0.9500
C11 C12 1.385(3)
C11 C10 1.383(3)
C31 H31A 0.9800
C31 H31B 0.9800
C31 H31C 0.9800
C30 H30A 0.9800
C30 H30B 0.9800
C30 H30C 0.9800
C12 H12 0.9500
C17 H17 0.9500
C17 C16 1.390(4)
C10 H10 0.9500
C10 C9 1.383(4)
C8 H8 0.9500
C8 C9 1.390(3)
C15 H15 0.9500
C15 C16 1.383(4)
C5 H5A 0.9900
C5 H5B 0.9900
C9 H9 0.9500
C16 H16 0.9500

loop_
_geom_torsion_atom_site_label_1
_geom_torsion_atom_site_label_2
_geom_torsion_atom_site_label_3
_geom_torsion_atom_site_label_4
_geom_torsion
O5 C22 C23 C24 -179.71(17)
O5 C22 C23 C25 -1.1(3)
O2 C6 C5 C4 19.3(3)
O3 C6 C5 C4 -162.7(2)
O1 C2 C7 C12 -124.5(2)
O1 C2 C7 C8 51.5(3)
O4 C26 C27 N2 -57.3(2)
C19 C24 C23 C22 -0.7(3)
C19 C24 C23 C25 -179.32(18)
C19 C26 C27 N2 -178.53(16)
C24 C19 C26 O4 160.71(17)
C24 C19 C26 C27 -78.7(2)
C24 C19 C20 C21 0.1(3)
C24 C23 C25 O6 -125.8(2)
N1 C3 C2 O1 0.9(2)
N1 C3 C2 C7 -175.6(2)
C21 C22 C23 C24 1.4(3)
C21 C22 C23 C25 -179.94(19)
C22 C21 C20 C19 0.6(3)
C22 C23 C25 O6 55.5(2)
C26 C19 C24 C23 176.37(17)
C26 C19 C20 C21 -176.27(18)
C27 N2 C28 C29 -174.26(17)
C27 N2 C28 C31 66.5(2)
C27 N2 C28 C30 -55.3(2)
C13 C3 C2 O1 -176.2(2)
C13 C3 C2 C7 7.2(4)
C13 C18 C17 C16 1.7(4)
C13 C14 C15 C16 1.7(3)
C20 C19 C24 C23 -0.1(3)
C20 C19 C26 O4 -22.9(3)
C20 C19 C26 C27 97.7(2)
C20 C21 C22 O5 179.81(18)
C20 C21 C22 C23 -1.4(3)
C28 N2 C27 C26 -172.35(16)
C3 N1 C1 O1 -0.3(2)
C3 N1 C1 C4 178.3(2)
C3 C13 C18 C17 177.2(2)
C3 C13 C14 C15 -178.9(2)
C3 C2 C7 C12 51.8(4)
C3 C2 C7 C8 -132.1(3)
C18 C13 C3 N1 -164.67(19)
C18 C13 C3 C2 12.2(4)
C18 C13 C14 C15 -0.8(3)
C18 C17 C16 C15 -0.8(4)
C14 C13 C3 N1 13.4(3)
C14 C13 C3 C2 -169.8(2)
C14 C13 C18 C17 -0.9(3)
C14 C15 C16 C17 -0.9(4)
C2 O1 C1 N1 0.8(2)
C2 O1 C1 C4 -177.86(19)
C2 C7 C12 C11 176.1(2)
C2 C7 C8 C9 -176.4(2)
C7 C8 C9 C10 0.1(3)
C11 C10 C9 C8 0.3(3)
C12 C7 C8 C9 -0.3(3)
C12 C11 C10 C9 -0.6(3)
C10 C11 C12 C7 0.5(3)
C8 C7 C12 C11 0.0(3)
C5 C4 C1 O1 166.7(2)
C5 C4 C1 N1 -11.8(3)
C1 O1 C2 C3 -1.0(2)
C1 O1 C2 C7 176.31(19)
C1 N1 C3 C13 177.20(19)
C1 N1 C3 C2 -0.4(2)
C1 C4 C5 C6 65.7(3)
